data_7030367
loop_
_publ_author_name
'Yan, KaKing'
'Pindwal, Aradhana'
'Ellern, Arkady'
'Sadow, Aaron D.'

_publ_section_title
;
 Direct hydrosilylation by a zirconacycle with \b-hydrogen.
;
_journal_issue 23
_journal_name_full 'Dalton transactions (Cambridge, England : 2003)'
_journal_page_first 8644
_journal_page_last 8653
_journal_paper_doi 10.1039/c4dt00658e
_journal_volume 43
_journal_year 2014
_chemical_formula_sum 'C38 H35 B F15 N O2 Si2 Zr'
_chemical_formula_weight 980.88
_space_group_IT_number 61
_symmetry_cell_setting orthorhombic
_symmetry_space_group_name_Hall '-P 2ac 2ab'
_symmetry_space_group_name_H-M 'P b c a'
_atom_sites_solution_hydrogens geom
_atom_sites_solution_primary direct
_atom_sites_solution_secondary difmap
_audit_creation_method 'APEX2 v2012.4-3'
_cell_angle_alpha 90
_cell_angle_beta 90
_cell_angle_gamma 90
_cell_formula_units_Z 8
_cell_length_a 17.6574(16)
_cell_length_b 19.6319(18)
_cell_length_c 22.653(2)
_cell_measurement_reflns_used 5016
_cell_measurement_temperature 173.(2)
_cell_measurement_theta_max 23.5481
_cell_measurement_theta_min 2.2612
_cell_volume 7852.6(12)
_computing_cell_refinement 'SAINT V7.66A (Bruker AXS, 2009)'
_computing_data_collection 'APEX2 Suite (Bruker AXS, 2009)'
_computing_data_reduction 'SAINT V7.66A (Bruker AXS, 2009)'
_computing_molecular_graphics 'XSHELL (Bruker AXS, 2007)'
_computing_publication_material 'APEX2 Suite (Bruker AXS, 2009)'
_computing_structure_refinement 'SHELXL-97 (Sheldrick, 2008)'
_computing_structure_solution 'SHELXS-97 (Sheldrick, 2008)'
_diffrn_ambient_temperature 173.(2)
_diffrn_detector_area_resol_mean 8.3333
_diffrn_measured_fraction_theta_full 0.990
_diffrn_measured_fraction_theta_max 0.990
_diffrn_measurement_device_type ' BRUKER APEX2 CCD Diffractometer'
_diffrn_measurement_method '\w scan'
_diffrn_radiation_type MoK\a
_diffrn_radiation_wavelength 0.71073
_diffrn_reflns_av_R_equivalents 0.0882
_diffrn_reflns_av_sigmaI/netI 0.0744
_diffrn_reflns_limit_h_max 17
_diffrn_reflns_limit_h_min -23
_diffrn_reflns_limit_k_max 27
_diffrn_reflns_limit_k_min -27
_diffrn_reflns_limit_l_max 30
_diffrn_reflns_limit_l_min -31
_diffrn_reflns_number 53924
_diffrn_reflns_theta_full 29.60
_diffrn_reflns_theta_max 29.60
_diffrn_reflns_theta_min 1.79
_exptl_absorpt_coefficient_mu 0.450
_exptl_absorpt_correction_T_max 0.94
_exptl_absorpt_correction_T_min 0.86
_exptl_absorpt_correction_type multi-scan
_exptl_absorpt_process_details 'SADABS V2008/1 (Bruker AXS Inc.)'
_exptl_crystal_colour colourless
_exptl_crystal_density_diffrn 1.659
_exptl_crystal_density_method 'not measured'
_exptl_crystal_description cube
_exptl_crystal_F_000 3952
_exptl_crystal_size_max 0.18
_exptl_crystal_size_mid 0.18
_exptl_crystal_size_min 0.15
_refine_diff_density_max 0.419
_refine_diff_density_min -0.456
_refine_ls_extinction_method none
_refine_ls_goodness_of_fit_ref 0.995
_refine_ls_hydrogen_treatment constr
_refine_ls_matrix_type full
_refine_ls_number_parameters 548
_refine_ls_number_reflns 10942
_refine_ls_number_restraints 0
_refine_ls_restrained_S_all 0.995
_refine_ls_R_factor_all 0.0954
_refine_ls_R_factor_gt 0.0443
_refine_ls_shift/su_max 0.001
_refine_ls_shift/su_mean 0.000
_refine_ls_structure_factor_coef Fsqd
_refine_ls_weighting_details 'calc w=1/[\s^2^(Fo^2^)+(0.0455P)^2^+1.5401P] where P=(Fo^2^+2Fc^2^)/3'
_refine_ls_weighting_scheme calc
_refine_ls_wR_factor_gt 0.0911
_refine_ls_wR_factor_ref 0.1114
_reflns_number_gt 6822
_reflns_number_total 10942
_reflns_threshold_expression >2sigma(I)
_cod_data_source_file c4dt00658e1.cif
_cod_data_source_block I
_cod_depositor_comments 'Adding full bibliography for 7030364--7030367.cif.'
_cod_database_code 7030367

loop_
_symmetry_equiv_pos_as_xyz
'x, y, z'
'x+1/2, -y+1/2, -z'
'-x, y+1/2, -z+1/2'
'-x+1/2, -y, z+1/2'
'-x, -y, -z'
'-x-1/2, y-1/2, z'
'x, -y-1/2, z-1/2'
'x-1/2, y, -z-1/2'

loop_
_atom_site_type_symbol
_atom_site_label
_atom_site_fract_x
_atom_site_fract_y
_atom_site_fract_z
_atom_site_U_iso_or_equiv
_atom_site_adp_type
_atom_site_calc_flag
_atom_site_refinement_flags
_atom_site_occupancy
Zr Zr1 0.104754(15) 0.112322(13) 0.318559(11) 0.01972(7) Uani d . 1
Si Si1 0.16496(4) 0.08520(4) 0.19426(3) 0.02197(17) Uani d . 1
Si Si2 0.08732(4) 0.22811(4) 0.22914(3) 0.01913(16) Uani d . 1
F F1 0.00424(10) 0.36488(9) 0.01009(7) 0.0368(4) Uani d . 1
F F2 -0.10607(11) 0.44984(10) -0.01661(8) 0.0456(5) Uani d . 1
F F3 -0.24056(10) 0.44586(10) 0.04142(9) 0.0442(5) Uani d . 1
F F4 -0.25891(9) 0.35681(9) 0.13181(9) 0.0396(5) Uani d . 1
F F5 -0.15080(9) 0.27064(9) 0.16091(7) 0.0339(4) Uani d . 1
F F6 -0.00142(11) 0.22054(9) -0.01159(7) 0.0368(4) Uani d . 1
F F7 -0.04325(11) 0.10175(10) -0.05843(7) 0.0438(5) Uani d . 1
F F8 -0.09261(11) -0.00145(9) 0.01171(8) 0.0437(5) Uani d . 1
F F9 -0.09782(10) 0.01715(9) 0.13070(8) 0.0385(4) Uani d . 1
F F10 -0.05852(11) 0.13303(9) 0.17841(7) 0.0351(4) Uani d . 1
F F11 0.12892(10) 0.17317(9) 0.05270(8) 0.0383(5) Uani d . 1
F F12 0.26501(11) 0.21718(11) 0.02400(9) 0.0557(6) Uani d . 1
F F13 0.30624(11) 0.34854(12) 0.04234(10) 0.0619(6) Uani d . 1
F F14 0.20512(12) 0.43643(10) 0.09170(9) 0.0507(5) Uani d . 1
F F15 0.06830(10) 0.39449(8) 0.12202(8) 0.0373(4) Uani d . 1
B B1 0.00354(18) 0.25892(17) 0.11206(14) 0.0232(7) Uani d . 1
C C1 0.02065(17) 0.27133(15) 0.33967(12) 0.0283(7) Uani d . 1
H H1 0.032 0.2588 0.3815 0.034 Uiso calc R 1
C C2 -0.06492(18) 0.27006(17) 0.33179(14) 0.0351(8) Uani d . 1
H H2A -0.0777 0.2843 0.2916 0.053 Uiso calc R 1
H H2B -0.0884 0.3013 0.3602 0.053 Uiso calc R 1
H H2C -0.0837 0.2238 0.3386 0.053 Uiso calc R 1
C C3 0.05311(19) 0.34187(16) 0.32848(14) 0.0358(8) Uani d . 1
H H3A 0.1078 0.3413 0.3356 0.054 Uiso calc R 1
H H3B 0.0291 0.3747 0.3551 0.054 Uiso calc R 1
H H3C 0.0434 0.3551 0.2875 0.054 Uiso calc R 1
C C4 0.17326(17) 0.28286(15) 0.22468(13) 0.0283(7) Uani d . 1
H H4A 0.2059 0.2739 0.2588 0.042 Uiso calc R 1
H H4B 0.1581 0.3309 0.2246 0.042 Uiso calc R 1
H H4C 0.201 0.2726 0.1883 0.042 Uiso calc R 1
C C5 0.00858(16) 0.26305(14) 0.18501(11) 0.0234(6) Uani d . 1
H H5A -0.0381 0.2413 0.2002 0.028 Uiso calc R 1
H H5B 0.005 0.3119 0.1954 0.028 Uiso calc R 1
C C6 -0.06435(16) 0.31303(14) 0.08933(11) 0.0228(6) Uani d . 1
C C7 -0.05978(17) 0.35978(15) 0.04326(12) 0.0269(6) Uani d . 1
C C8 -0.11659(18) 0.40497(15) 0.02728(13) 0.0287(7) Uani d . 1
C C9 -0.18417(17) 0.40372(15) 0.05694(14) 0.0294(7) Uani d . 1
C C10 -0.19291(16) 0.35826(15) 0.10185(13) 0.0275(6) Uani d . 1
C C11 -0.13460(17) 0.31455(14) 0.11677(12) 0.0254(6) Uani d . 1
C C12 -0.02482(16) 0.18398(14) 0.08639(12) 0.0223(6) Uani d . 1
C C13 -0.02486(17) 0.17109(15) 0.02621(12) 0.0267(6) Uani d . 1
C C14 -0.04634(17) 0.11039(16) 0.00075(12) 0.0292(7) Uani d . 1
C C15 -0.07158(17) 0.05806(15) 0.03539(13) 0.0288(7) Uani d . 1
C C16 -0.07448(16) 0.06790(15) 0.09527(13) 0.0263(6) Uani d . 1
C C17 -0.05214(16) 0.12960(15) 0.11877(12) 0.0244(6) Uani d . 1
C C18 0.08815(16) 0.28171(14) 0.08741(11) 0.0232(6) Uani d . 1
C C19 0.14311(17) 0.24005(15) 0.06299(12) 0.0281(7) Uani d . 1
C C20 0.21531(18) 0.26079(18) 0.04782(14) 0.0355(8) Uani d . 1
C C21 0.23640(18) 0.32717(19) 0.05703(14) 0.0373(8) Uani d . 1
C C22 0.18513(19) 0.37151(16) 0.08157(14) 0.0345(7) Uani d . 1
C C23 0.11449(17) 0.34818(15) 0.09644(12) 0.0274(7) Uani d . 1
C C24 0.11780(18) 0.03465(16) 0.13586(13) 0.0326(7) Uani d . 1
H H24A 0.0733 0.0117 0.1524 0.049 Uiso calc R 1
H H24B 0.1532 0.0006 0.1205 0.049 Uiso calc R 1
H H24C 0.1019 0.0649 0.1038 0.049 Uiso calc R 1
C C25 0.25849(17) 0.11451(18) 0.16755(14) 0.0356(7) Uani d . 1
H H25A 0.2514 0.1485 0.1363 0.053 Uiso calc R 1
H H25B 0.2869 0.0756 0.1518 0.053 Uiso calc R 1
H H25C 0.2867 0.1349 0.2003 0.053 Uiso calc R 1
C C26 0.20889(17) -0.02695(14) 0.26891(14) 0.0283(7) Uani d . 1
H H26 0.2045 -0.0365 0.3121 0.034 Uiso calc R 1
C C27 0.29264(18) -0.02274(16) 0.25452(15) 0.0356(8) Uani d . 1
H H27A 0.2995 -0.0231 0.2116 0.053 Uiso calc R 1
H H27B 0.3189 -0.0619 0.2719 0.053 Uiso calc R 1
H H27C 0.3136 0.0195 0.2708 0.053 Uiso calc R 1
C C28 0.1693(2) -0.08448(16) 0.23660(15) 0.0396(8) Uani d . 1
H H28A 0.1148 -0.0826 0.2448 0.059 Uiso calc R 1
H H28B 0.1896 -0.1282 0.2501 0.059 Uiso calc R 1
H H28C 0.1778 -0.0798 0.1941 0.059 Uiso calc R 1
C C29 -0.02220(17) 0.09742(16) 0.36763(13) 0.0299(7) Uani d . 1
H H29 -0.0476 0.1316 0.3937 0.036 Uiso calc R 1
C C30 -0.03476(17) 0.08975(17) 0.30644(13) 0.0300(7) Uani d . 1
H H30 -0.0704 0.1177 0.2822 0.036 Uiso calc R 1
C C31 0.00153(18) 0.03057(16) 0.28766(14) 0.0338(8) Uani d . 1
H H31 -0.0038 0.0089 0.2479 0.041 Uiso calc R 1
C C32 0.03720(19) 0.00115(16) 0.33776(15) 0.0363(8) Uani d . 1
H H32 0.0616 -0.0448 0.339 0.044 Uiso calc R 1
C C33 0.01987(18) 0.04136(16) 0.38686(14) 0.0324(7) Uani d . 1
H H33 0.0311 0.0296 0.4289 0.039 Uiso calc R 1
C C34 0.22766(18) 0.08740(17) 0.37459(14) 0.0348(8) Uani d . 1
H H34 0.2602 0.0462 0.3693 0.042 Uiso calc R 1
C C35 0.23747(17) 0.15025(18) 0.34563(14) 0.0341(8) Uani d . 1
H H35 0.2789 0.1615 0.3171 0.041 Uiso calc R 1
C C36 0.18881(18) 0.19699(16) 0.37217(14) 0.0318(7) Uani d . 1
H H36 0.1893 0.2473 0.3655 0.038 Uiso calc R 1
C C37 0.14740(18) 0.16315(16) 0.41626(12) 0.0311(7) Uani d . 1
H H37 0.1137 0.1854 0.4461 0.037 Uiso calc R 1
C C38 0.17362(18) 0.09622(16) 0.41856(13) 0.0335(8) Uani d . 1
H H38 0.1601 0.0619 0.4494 0.04 Uiso calc R 1
N N1 0.11333(12) 0.14537(11) 0.22815(9) 0.0198(5) Uani d . 1
O O2 0.05703(11) 0.22059(9) 0.30141(8) 0.0226(4) Uani d . 1
O O1 0.17183(11) 0.03859(9) 0.25789(8) 0.0230(4) Uani d . 1

loop_
_atom_site_aniso_label
_atom_site_aniso_U_11
_atom_site_aniso_U_22
_atom_site_aniso_U_33
_atom_site_aniso_U_12
_atom_site_aniso_U_13
_atom_site_aniso_U_23
Zr1 0.02029(14) 0.02046(13) 0.01841(12) -0.00156(11) -0.00052(11) 0.00046(10)
Si1 0.0211(4) 0.0226(4) 0.0222(4) 0.0023(3) 0.0013(3) -0.0027(3)
Si2 0.0211(4) 0.0190(4) 0.0173(4) -0.0006(3) 0.0004(3) -0.0018(3)
F1 0.0352(10) 0.0468(11) 0.0284(9) 0.0140(9) 0.0094(8) 0.0137(8)
F2 0.0529(13) 0.0471(12) 0.0367(10) 0.0213(10) 0.0045(9) 0.0159(9)
F3 0.0337(11) 0.0386(11) 0.0603(13) 0.0165(9) -0.0073(10) 0.0033(10)
F4 0.0213(9) 0.0398(11) 0.0579(12) 0.0013(8) 0.0072(9) -0.0006(9)
F5 0.0244(9) 0.0373(10) 0.0398(10) -0.0017(8) 0.0046(8) 0.0110(8)
F6 0.0536(12) 0.0379(11) 0.0189(8) -0.0050(9) 0.0025(8) 0.0046(7)
F7 0.0583(13) 0.0519(12) 0.0212(9) -0.0037(10) 0.0017(9) -0.0108(8)
F8 0.0514(12) 0.0364(11) 0.0432(11) -0.0091(9) 0.0001(10) -0.0139(9)
F9 0.0445(11) 0.0324(10) 0.0385(10) -0.0089(9) 0.0034(9) 0.0062(8)
F10 0.0472(11) 0.0389(10) 0.0191(8) -0.0113(9) 0.0004(8) 0.0036(7)
F11 0.0359(11) 0.0313(10) 0.0478(11) 0.0081(8) 0.0102(9) -0.0061(8)
F12 0.0373(12) 0.0667(15) 0.0631(14) 0.0147(11) 0.0237(11) -0.0052(11)
F13 0.0317(11) 0.0748(16) 0.0792(16) -0.0145(11) 0.0184(11) 0.0082(13)
F14 0.0496(13) 0.0397(12) 0.0626(14) -0.0178(10) 0.0022(11) 0.0010(10)
F15 0.0351(10) 0.0282(10) 0.0486(11) 0.0025(8) 0.0065(9) -0.0062(8)
B1 0.0224(17) 0.0274(17) 0.0198(15) 0.0032(14) 0.0010(13) 0.0013(13)
C1 0.0347(18) 0.0313(16) 0.0190(14) 0.0045(14) 0.0047(13) -0.0071(12)
C2 0.0336(18) 0.0372(18) 0.0344(18) 0.0103(15) 0.0039(14) -0.0042(14)
C3 0.0403(19) 0.0282(16) 0.0391(18) -0.0004(15) 0.0047(15) -0.0153(14)
C4 0.0292(17) 0.0280(16) 0.0275(15) -0.0042(13) -0.0042(13) 0.0018(12)
C5 0.0250(15) 0.0245(14) 0.0206(14) 0.0035(12) 0.0035(12) -0.0019(11)
C6 0.0242(15) 0.0255(14) 0.0187(13) 0.0031(12) -0.0009(11) -0.0033(11)
C7 0.0256(16) 0.0320(16) 0.0229(15) 0.0053(13) 0.0025(12) -0.0013(12)
C8 0.0348(18) 0.0283(16) 0.0231(15) 0.0055(13) 0.0006(13) 0.0008(11)
C9 0.0277(17) 0.0256(16) 0.0350(17) 0.0081(13) -0.0068(14) -0.0058(12)
C10 0.0192(15) 0.0279(15) 0.0354(17) -0.0023(13) 0.0021(13) -0.0078(13)
C11 0.0268(16) 0.0243(15) 0.0250(15) -0.0028(13) 0.0000(12) -0.0017(11)
C12 0.0196(15) 0.0264(15) 0.0208(14) 0.0046(12) 0.0002(11) 0.0009(11)
C13 0.0270(16) 0.0325(16) 0.0204(14) 0.0012(13) 0.0001(12) 0.0040(12)
C14 0.0308(17) 0.0385(17) 0.0181(13) 0.0029(14) 0.0010(12) -0.0047(13)
C15 0.0240(16) 0.0305(16) 0.0319(16) 0.0001(13) -0.0016(13) -0.0095(13)
C16 0.0217(15) 0.0290(16) 0.0283(15) -0.0017(13) 0.0029(12) 0.0045(12)
C17 0.0210(15) 0.0335(16) 0.0187(14) 0.0027(12) -0.0004(11) -0.0014(11)
C18 0.0245(15) 0.0281(15) 0.0170(13) 0.0041(12) 0.0008(11) 0.0022(11)
C19 0.0305(17) 0.0305(17) 0.0232(15) 0.0040(13) 0.0031(13) 0.0013(12)
C20 0.0264(17) 0.046(2) 0.0338(17) 0.0101(15) 0.0091(14) 0.0030(15)
C21 0.0255(17) 0.054(2) 0.0326(17) -0.0032(16) 0.0052(14) 0.0077(16)
C22 0.0376(19) 0.0315(18) 0.0343(17) -0.0055(15) -0.0007(15) 0.0053(13)
C23 0.0293(17) 0.0302(16) 0.0228(14) 0.0035(13) 0.0015(12) 0.0027(12)
C24 0.0395(19) 0.0308(16) 0.0275(16) 0.0104(14) -0.0043(14) -0.0061(13)
C25 0.0258(17) 0.0423(19) 0.0387(18) 0.0065(15) 0.0080(14) 0.0040(15)
C26 0.0324(17) 0.0192(14) 0.0333(16) 0.0061(13) -0.0058(14) 0.0015(12)
C27 0.0313(18) 0.0309(17) 0.0447(19) 0.0086(14) -0.0071(15) -0.0074(14)
C28 0.044(2) 0.0225(15) 0.052(2) 0.0019(15) -0.0092(17) -0.0050(15)
C29 0.0240(16) 0.0374(18) 0.0283(16) -0.0022(13) 0.0042(13) 0.0037(13)
C30 0.0182(15) 0.0444(19) 0.0275(16) -0.0066(13) -0.0002(12) 0.0045(13)
C31 0.0300(18) 0.0383(18) 0.0330(17) -0.0175(15) 0.0059(14) -0.0065(14)
C32 0.0344(19) 0.0235(16) 0.051(2) -0.0093(14) 0.0097(16) 0.0040(14)
C33 0.0307(18) 0.0347(17) 0.0317(17) -0.0079(14) 0.0041(14) 0.0106(14)
C34 0.0300(18) 0.0381(18) 0.0362(18) 0.0061(15) -0.0151(15) -0.0089(15)
C35 0.0201(16) 0.052(2) 0.0305(16) -0.0119(15) -0.0060(13) -0.0036(15)
C36 0.0339(18) 0.0255(15) 0.0359(17) -0.0095(14) -0.0144(14) -0.0003(13)
C37 0.0345(18) 0.0391(18) 0.0198(14) -0.0009(15) -0.0053(13) -0.0070(13)
C38 0.0397(19) 0.0357(18) 0.0251(15) -0.0065(15) -0.0127(14) 0.0033(13)
N1 0.0201(12) 0.0204(11) 0.0188(11) -0.0003(10) 0.0016(9) -0.0012(9)
O2 0.0262(11) 0.0234(10) 0.0181(9) 0.0028(8) 0.0021(8) -0.0031(8)
O1 0.0232(11) 0.0211(10) 0.0248(10) 0.0022(8) -0.0011(8) -0.0007(8)

loop_
_atom_type_symbol
_atom_type_description
_atom_type_scat_dispersion_real
_atom_type_scat_dispersion_imag
_atom_type_scat_source
C C 0.0033 0.0016 'International Tables Vol C Tables 4.2.6.8 and 6.1.1.4'
H H 0.0000 0.0000 'International Tables Vol C Tables 4.2.6.8 and 6.1.1.4'
N N 0.0061 0.0033 'International Tables Vol C Tables 4.2.6.8 and 6.1.1.4'
O O 0.0106 0.0060 'International Tables Vol C Tables 4.2.6.8 and 6.1.1.4'
B B 0.0013 0.0007 'International Tables Vol C Tables 4.2.6.8 and 6.1.1.4'
F F 0.0171 0.0103 'International Tables Vol C Tables 4.2.6.8 and 6.1.1.4'
Si Si 0.0817 0.0704 'International Tables Vol C Tables 4.2.6.8 and 6.1.1.4'
Zr Zr -2.9673 0.5597 'International Tables Vol C Tables 4.2.6.8 and 6.1.1.4'

loop_
_geom_angle_atom_site_label_1
_geom_angle_atom_site_label_2
_geom_angle_atom_site_label_3
_geom_angle
N1 Zr1 O2 65.81(7)
N1 Zr1 O1 65.72(7)
O2 Zr1 O1 131.13(6)
N1 Zr1 C30 91.04(9)
O2 Zr1 C30 77.74(9)
O1 Zr1 C30 108.96(9)
N1 Zr1 C29 121.14(9)
O2 Zr1 C29 81.78(8)
O1 Zr1 C29 130.01(9)
C30 Zr1 C29 32.55(9)
N1 Zr1 C32 117.22(10)
O2 Zr1 C32 130.49(9)
O1 Zr1 C32 78.70(9)
C30 Zr1 C32 53.45(11)
C29 Zr1 C32 53.36(10)
N1 Zr1 C31 88.78(9)
O2 Zr1 C31 105.88(9)
O1 Zr1 C31 78.93(9)
C30 Zr1 C31 32.06(10)
C29 Zr1 C31 53.61(10)
C32 Zr1 C31 32.66(11)
N1 Zr1 C35 94.39(9)
O2 Zr1 C35 96.16(9)
O1 Zr1 C35 81.64(9)
C30 Zr1 C35 169.35(10)
C29 Zr1 C35 138.61(10)
C32 Zr1 C35 130.48(11)
C31 Zr1 C35 156.99(11)
N1 Zr1 C36 102.51(9)
O2 Zr1 C36 72.08(8)
O1 Zr1 C36 113.17(9)
C30 Zr1 C36 137.70(11)
C29 Zr1 C36 112.66(10)
C32 Zr1 C36 139.46(11)
C31 Zr1 C36 165.97(10)
C35 Zr1 C36 31.89(10)
N1 Zr1 C37 133.54(9)
O2 Zr1 C37 83.90(9)
O1 Zr1 C37 127.53(9)
C30 Zr1 C37 116.99(10)
C29 Zr1 C37 85.70(10)
C32 Zr1 C37 109.23(11)
C31 Zr1 C37 134.75(10)
C35 Zr1 C37 53.13(10)
C36 Zr1 C37 32.11(10)
N1 Zr1 C34 117.98(10)
O2 Zr1 C34 124.47(9)
O1 Zr1 C34 75.05(9)
C30 Zr1 C34 148.14(11)
C29 Zr1 C34 120.87(10)
C32 Zr1 C34 98.62(11)
C31 Zr1 C34 128.83(11)
C35 Zr1 C34 32.08(10)
C36 Zr1 C34 52.59(10)
C37 Zr1 C34 52.59(10)
N1 Zr1 C33 141.10(9)
O2 Zr1 C33 112.73(9)
O1 Zr1 C33 108.46(9)
C30 Zr1 C33 53.03(10)
C29 Zr1 C33 31.89(10)
C32 Zr1 C33 31.86(10)
C31 Zr1 C33 53.19(10)
C35 Zr1 C33 123.63(10)
C36 Zr1 C33 114.13(10)
C37 Zr1 C33 82.02(10)
C34 Zr1 C33 95.30(11)
N1 Si1 O1 91.69(10)
N1 Si1 C25 114.55(14)
O1 Si1 C25 112.23(13)
N1 Si1 C24 117.38(13)
O1 Si1 C24 110.30(12)
C25 Si1 C24 109.54(15)
N1 Si1 Zr1 42.86(8)
O1 Si1 Zr1 48.85(6)
C25 Si1 Zr1 123.88(11)
C24 Si1 Zr1 126.52(11)
N1 Si2 O2 90.84(10)
N1 Si2 C5 123.75(12)
O2 Si2 C5 108.17(11)
N1 Si2 C4 109.44(13)
O2 Si2 C4 110.66(12)
C5 Si2 C4 111.72(13)
N1 Si2 Zr1 42.84(7)
O2 Si2 Zr1 48.76(6)
C5 Si2 Zr1 135.29(10)
C4 Si2 Zr1 112.50(10)
C18 B1 C5 105.9(2)
C18 B1 C12 113.2(2)
C5 B1 C12 114.2(2)
C18 B1 C6 111.6(2)
C5 B1 C6 108.2(2)
C12 B1 C6 103.7(2)
O2 C1 C2 110.7(2)
O2 C1 C3 110.8(2)
C2 C1 C3 111.7(3)
O2 C1 H1 107.8
C2 C1 H1 107.8
C3 C1 H1 107.8
C1 C2 H2A 109.5
C1 C2 H2B 109.5
H2A C2 H2B 109.5
C1 C2 H2C 109.5
H2A C2 H2C 109.5
H2B C2 H2C 109.5
C1 C3 H3A 109.5
C1 C3 H3B 109.5
H3A C3 H3B 109.5
C1 C3 H3C 109.5
H3A C3 H3C 109.5
H3B C3 H3C 109.5
Si2 C4 H4A 109.5
Si2 C4 H4B 109.5
H4A C4 H4B 109.5
Si2 C4 H4C 109.5
H4A C4 H4C 109.5
H4B C4 H4C 109.5
B1 C5 Si2 124.3(2)
B1 C5 H5A 106.3
Si2 C5 H5A 106.3
B1 C5 H5B 106.3
Si2 C5 H5B 106.3
H5A C5 H5B 106.4
C11 C6 C7 111.9(3)
C11 C6 B1 120.9(2)
C7 C6 B1 127.2(3)
F1 C7 C8 114.2(3)
F1 C7 C6 120.7(3)
C8 C7 C6 125.1(3)
F2 C8 C9 119.7(3)
F2 C8 C7 120.9(3)
C9 C8 C7 119.4(3)
F3 C9 C10 121.0(3)
F3 C9 C8 120.5(3)
C10 C9 C8 118.5(3)
F4 C10 C9 119.2(3)
F4 C10 C11 120.5(3)
C9 C10 C11 120.3(3)
F5 C11 C10 114.8(3)
F5 C11 C6 120.5(3)
C10 C11 C6 124.7(3)
C17 C12 C13 112.4(3)
C17 C12 B1 127.2(2)
C13 C12 B1 120.4(3)
F6 C13 C14 116.0(2)
F6 C13 C12 119.3(3)
C14 C13 C12 124.7(3)
F7 C14 C15 119.2(3)
F7 C14 C13 120.8(3)
C15 C14 C13 120.0(3)
F8 C15 C14 121.1(3)
F8 C15 C16 120.6(3)
C14 C15 C16 118.3(3)
F9 C16 C15 119.8(3)
F9 C16 C17 120.5(3)
C15 C16 C17 119.6(3)
F10 C17 C16 113.8(3)
F10 C17 C12 121.3(3)
C16 C17 C12 124.9(3)
C19 C18 C23 112.1(3)
C19 C18 B1 127.4(3)
C23 C18 B1 120.1(2)
F11 C19 C20 114.4(3)
F11 C19 C18 120.7(3)
C20 C19 C18 124.9(3)
F12 C20 C21 119.4(3)
F12 C20 C19 121.1(3)
C21 C20 C19 119.5(3)
F13 C21 C20 120.5(3)
F13 C21 C22 120.5(3)
C20 C21 C22 119.0(3)
F14 C22 C23 121.0(3)
F14 C22 C21 119.8(3)
C23 C22 C21 119.2(3)
F15 C23 C22 115.4(3)
F15 C23 C18 119.3(3)
C22 C23 C18 125.3(3)
Si1 C24 H24A 109.5
Si1 C24 H24B 109.5
H24A C24 H24B 109.5
Si1 C24 H24C 109.5
H24A C24 H24C 109.5
H24B C24 H24C 109.5
Si1 C25 H25A 109.5
Si1 C25 H25B 109.5
H25A C25 H25B 109.5
Si1 C25 H25C 109.5
H25A C25 H25C 109.5
H25B C25 H25C 109.5
O1 C26 C27 110.6(2)
O1 C26 C28 111.5(2)
C27 C26 C28 112.7(3)
O1 C26 H26 107.3
C27 C26 H26 107.3
C28 C26 H26 107.3
C26 C27 H27A 109.5
C26 C27 H27B 109.5
H27A C27 H27B 109.5
C26 C27 H27C 109.5
H27A C27 H27C 109.5
H27B C27 H27C 109.5
C26 C28 H28A 109.5
C26 C28 H28B 109.5
H28A C28 H28B 109.5
C26 C28 H28C 109.5
H28A C28 H28C 109.5
H28B C28 H28C 109.5
C33 C29 C30 107.8(3)
C33 C29 Zr1 75.87(17)
C30 C29 Zr1 73.68(17)
C33 C29 H29 125.6
C30 C29 H29 125.6
Zr1 C29 H29 125.6
C31 C30 C29 108.5(3)
C31 C30 Zr1 74.34(17)
C29 C30 Zr1 73.77(17)
C31 C30 H30 125.4
C29 C30 H30 125.4
Zr1 C30 H30 125.4
C30 C31 C32 107.4(3)
C30 C31 Zr1 73.60(17)
C32 C31 Zr1 73.58(17)
C30 C31 H31 125.9
C32 C31 H31 125.9
Zr1 C31 H31 125.9
C33 C32 C31 108.0(3)
C33 C32 Zr1 75.66(18)
C31 C32 Zr1 73.77(17)
C33 C32 H32 125.5
C31 C32 H32 125.5
Zr1 C32 H32 125.5
C29 C33 C32 108.2(3)
C29 C33 Zr1 72.23(17)
C32 C33 Zr1 72.47(17)
C29 C33 H33 125.7
C32 C33 H33 125.7
Zr1 C33 H33 125.7
C38 C34 C35 108.0(3)
C38 C34 Zr1 75.50(18)
C35 C34 Zr1 72.90(17)
C38 C34 H34 125.6
C35 C34 H34 125.6
Zr1 C34 H34 125.6
C36 C35 C34 107.5(3)
C36 C35 Zr1 74.20(17)
C34 C35 Zr1 75.02(17)
C36 C35 H35 125.7
C34 C35 H35 125.7
Zr1 C35 H35 125.7
C35 C36 C37 108.4(3)
C35 C36 Zr1 73.91(17)
C37 C36 Zr1 74.10(16)
C35 C36 H36 125.4
C37 C36 H36 125.4
Zr1 C36 H36 125.4
C38 C37 C36 107.4(3)
C38 C37 Zr1 76.17(17)
C36 C37 Zr1 73.79(16)
C38 C37 H37 125.7
C36 C37 H37 125.7
Zr1 C37 H37 125.7
C34 C38 C37 108.6(3)
C34 C38 Zr1 73.20(17)
C37 C38 Zr1 72.33(16)
C34 C38 H38 125.6
C37 C38 H38 125.6
Zr1 C38 H38 125.6
Si1 N1 Si2 146.23(14)
Si1 N1 Zr1 105.14(11)
Si2 N1 Zr1 104.95(11)
C1 O2 Si2 129.53(17)
C1 O2 Zr1 132.99(16)
Si2 O2 Zr1 97.15(8)
C26 O1 Si1 130.15(17)
C26 O1 Zr1 132.44(16)
Si1 O1 Zr1 97.42(8)

loop_
_geom_bond_atom_site_label_1
_geom_bond_atom_site_label_2
_geom_bond_distance
Zr1 N1 2.154(2)
Zr1 O2 2.3192(19)
Zr1 O1 2.3210(18)
Zr1 C30 2.518(3)
Zr1 C29 2.519(3)
Zr1 C32 2.525(3)
Zr1 C31 2.527(3)
Zr1 C35 2.534(3)
Zr1 C36 2.538(3)
Zr1 C37 2.542(3)
Zr1 C34 2.561(3)
Zr1 C33 2.565(3)
Si1 N1 1.678(2)
Si1 O1 1.712(2)
Si1 C25 1.851(3)
Si1 C24 1.852(3)
Si2 N1 1.688(2)
Si2 O2 1.7285(19)
Si2 C5 1.845(3)
Si2 C4 1.862(3)
F1 C7 1.361(3)
F2 C8 1.341(3)
F3 C9 1.341(3)
F4 C10 1.349(3)
F5 C11 1.351(3)
F6 C13 1.359(3)
F7 C14 1.352(3)
F8 C15 1.338(3)
F9 C16 1.344(3)
F10 C17 1.357(3)
F11 C19 1.357(3)
F12 C20 1.339(4)
F13 C21 1.345(4)
F14 C22 1.342(4)
F15 C23 1.352(3)
B1 C18 1.657(4)
B1 C5 1.657(4)
B1 C12 1.659(4)
B1 C6 1.682(4)
C1 O2 1.468(3)
C1 C2 1.522(4)
C1 C3 1.520(4)
C1 H1 1.0
C2 H2A 0.98
C2 H2B 0.98
C2 H2C 0.98
C3 H3A 0.98
C3 H3B 0.98
C3 H3C 0.98
C4 H4A 0.98
C4 H4B 0.98
C4 H4C 0.98
C5 H5A 0.99
C5 H5B 0.99
C6 C11 1.388(4)
C6 C7 1.392(4)
C7 C8 1.387(4)
C8 C9 1.370(4)
C9 C10 1.362(4)
C10 C11 1.382(4)
C12 C17 1.382(4)
C12 C13 1.387(4)
C13 C14 1.377(4)
C14 C15 1.367(4)
C15 C16 1.371(4)
C16 C17 1.381(4)
C18 C19 1.385(4)
C18 C23 1.400(4)
C19 C20 1.382(4)
C20 C21 1.371(5)
C21 C22 1.373(5)
C22 C23 1.371(4)
C24 H24A 0.98
C24 H24B 0.98
C24 H24C 0.98
C25 H25A 0.98
C25 H25B 0.98
C25 H25C 0.98
C26 O1 1.465(3)
C26 C27 1.516(4)
C26 C28 1.517(4)
C26 H26 1.0
C27 H27A 0.98
C27 H27B 0.98
C27 H27C 0.98
C28 H28A 0.98
C28 H28B 0.98
C28 H28C 0.98
C29 C33 1.398(4)
C29 C30 1.412(4)
C29 H29 1.0
C30 C31 1.393(4)
C30 H30 1.0
C31 C32 1.420(5)
C31 H31 1.0
C32 C33 1.398(4)
C32 H32 1.0
C33 H33 1.0
C34 C38 1.390(4)
C34 C35 1.408(5)
C34 H34 1.0
C35 C36 1.394(4)
C35 H35 1.0
C36 C37 1.405(4)
C36 H36 1.0
C37 C38 1.394(4)
C37 H37 1.0
C38 H38 1.0
